data_4075784
loop_
_publ_author_name
'Nemes, Gabriela Cretiu'
'Silaghi-Dumitrescu, Luminita'
'Silaghi-Dumitrescu, Ioan'
'Escudi\'e, Jean'
'Ranaivonjatovo, Henri'
'Molloy, Kieran C.'
'Mahon, Mary F.'
'Zukerman-Schpector, Julio'

_publ_section_title
;
 Difluorenylsilanes, -germanes, and -stannanes Exhibiting an Unprecedented
 Parallel Arrangement of the Fluorene Units
;
_journal_issue 6
_journal_name_full Organometallics
_journal_page_first 1134
_journal_paper_doi 10.1021/om049543y
_journal_volume 24
_journal_year 2005
_chemical_formula_sum 'C32 H34 Si2'
_chemical_formula_weight 474.77
_chemical_name_systematic
;
 ?
;
_space_group_IT_number 14
_symmetry_cell_setting monoclinic
_symmetry_space_group_name_Hall '-P 2yn'
_symmetry_space_group_name_H-M 'P 1 21/n 1'
_atom_sites_solution_hydrogens geom
_atom_sites_solution_primary direct
_atom_sites_solution_secondary difmap
_audit_creation_method SHELXL-97
_cell_angle_alpha 90.00
_cell_angle_beta 92.2020(10)
_cell_angle_gamma 90.00
_cell_formula_units_Z 4
_cell_length_a 9.9160(2)
_cell_length_b 15.6780(4)
_cell_length_c 16.9780(5)
_cell_measurement_reflns_used 25
_cell_measurement_temperature 150(2)
_cell_measurement_theta_max 18
_cell_measurement_theta_min 12
_cell_volume 2637.50(12)
_computing_cell_refinement 'Nonius CAD4 software'
_computing_data_collection 'Nonius CAD4 software'
_computing_data_reduction 'Denzo and Scalepack (Otwinowski&Minor,1997)'
_computing_molecular_graphics 'ORTEP (P.McArdle, 1995)'
_computing_publication_material 'SHELXL-97/2 (Sheldrick,1997)'
_computing_structure_refinement 'SHELXL-97 (Sheldrick, 1997)'
_computing_structure_solution 'SHELXS-97 (Sheldrick, 1990)'
_diffrn_ambient_temperature 150(2)
_diffrn_measured_fraction_theta_full 0.987
_diffrn_measured_fraction_theta_max 0.987
_diffrn_measurement_device_type 'Kappa CCD'
_diffrn_measurement_method 'Kappa CCD'
_diffrn_radiation_monochromator graphite
_diffrn_radiation_source 'fine-focus sealed tube'
_diffrn_radiation_type MoK\a
_diffrn_radiation_wavelength 0.71069
_diffrn_reflns_av_R_equivalents 0.0520
_diffrn_reflns_av_sigmaI/netI 0.0688
_diffrn_reflns_limit_h_max 12
_diffrn_reflns_limit_h_min 0
_diffrn_reflns_limit_k_max 20
_diffrn_reflns_limit_k_min -20
_diffrn_reflns_limit_l_max 22
_diffrn_reflns_limit_l_min -22
_diffrn_reflns_number 19781
_diffrn_reflns_theta_full 27.50
_diffrn_reflns_theta_max 27.50
_diffrn_reflns_theta_min 3.31
_exptl_absorpt_coefficient_mu 0.153
_exptl_absorpt_correction_T_max 0.9849
_exptl_absorpt_correction_T_min 0.9780
_exptl_absorpt_correction_type none
_exptl_crystal_colour Colourless
_exptl_crystal_density_diffrn 1.196
_exptl_crystal_density_method 'not measured'
_exptl_crystal_description Prism
_exptl_crystal_F_000 1016
_exptl_crystal_size_max 0.18
_exptl_crystal_size_mid 0.12
_exptl_crystal_size_min 0.10
_refine_diff_density_max 0.246
_refine_diff_density_min -0.288
_refine_diff_density_rms 0.051
_refine_ls_extinction_coef 0.0031(8)
_refine_ls_extinction_expression Fc^*^=kFc[1+0.001xFc^2^\l^3^/sin(2\q)]^-1/4^
_refine_ls_extinction_method SHELXL
_refine_ls_goodness_of_fit_ref 1.013
_refine_ls_hydrogen_treatment mixed
_refine_ls_matrix_type full
_refine_ls_number_parameters 313
_refine_ls_number_reflns 5963
_refine_ls_number_restraints 0
_refine_ls_restrained_S_all 1.013
_refine_ls_R_factor_all 0.0834
_refine_ls_R_factor_gt 0.0471
_refine_ls_shift/su_max 0.000
_refine_ls_shift/su_mean 0.000
_refine_ls_structure_factor_coef Fsqd
_refine_ls_weighting_details 'calc w=1/[\s^2^(Fo^2^)+(0.0400P)^2^+1.0314P] where P=(Fo^2^+2Fc^2^)/3'
_refine_ls_weighting_scheme calc
_refine_ls_wR_factor_gt 0.0981
_refine_ls_wR_factor_ref 0.1136
_reflns_number_gt 4149
_reflns_number_total 6039
_reflns_threshold_expression >2sigma(I)
_cod_data_source_file om049543ysi20041215_103715.cif
_cod_data_source_block 6a
_cod_depositor_comments
;
The following automatic conversions were performed:
'_atom_site_symetry_multiplicity' tag replaced with
'_atom_site_symmetry_multiplicity'.

Automatic conversion script
Id: cif_correct_tags 1440 2010-10-19 06:21:57Z saulius 

The following automatic conversions were performed:

'_symmetry_cell_setting' value 'Monoclinic' changed to 'monoclinic'
according to /home/saulius/struct/CIF-dictionaries/cif_core.dic
dictionary named 'cif_core.dic' version 2.4.1 from 2010-06-29.

Automatic conversion script
Id: cif_fix_values 1715 2011-07-08 13:25:40Z adriana 
;
_cod_original_sg_symbol_H-M P2(1)/n
_cod_database_code 4075784

loop_
_symmetry_equiv_pos_as_xyz
'x, y, z'
'x+1/2, -y+1/2, z+1/2'
'-x, -y, -z'
'-x-1/2, y-1/2, -z-1/2'

loop_
_atom_site_label
_atom_site_type_symbol
_atom_site_fract_x
_atom_site_fract_y
_atom_site_fract_z
_atom_site_U_iso_or_equiv
_atom_site_adp_type
_atom_site_occupancy
_atom_site_symmetry_multiplicity
_atom_site_calc_flag
_atom_site_refinement_flags
Si1 Si 0.54198(6) 0.13684(3) 0.11329(3) 0.02808(16) Uani 1 1 d .
Si2 Si 0.28892(5) 0.23486(3) 0.18890(3) 0.02267(15) Uani 1 1 d .
C1 C 0.7283(2) 0.12915(15) 0.13041(14) 0.0433(6) Uani 1 1 d .
H1A H 0.7485 0.1041 0.1824 0.065 Uiso 1 1 calc R
H1B H 0.7681 0.1863 0.1282 0.065 Uiso 1 1 calc R
H1C H 0.7664 0.0931 0.0897 0.065 Uiso 1 1 calc R
C2 C 0.5027(2) 0.18889(13) 0.01608(12) 0.0378(5) Uani 1 1 d .
H2A H 0.5312 0.2487 0.0183 0.057 Uiso 1 1 calc R
H2B H 0.4053 0.1860 0.0041 0.057 Uiso 1 1 calc R
H2C H 0.5508 0.1593 -0.0252 0.057 Uiso 1 1 calc R
C3 C 0.4729(2) 0.02596(12) 0.10681(12) 0.0363(5) Uani 1 1 d .
H3A H 0.5250 -0.0074 0.0699 0.054 Uiso 1 1 calc R
H3B H 0.3781 0.0280 0.0882 0.054 Uiso 1 1 calc R
H3C H 0.4792 -0.0007 0.1590 0.054 Uiso 1 1 calc R
C4 C 0.2670(2) 0.32562(12) 0.11750(12) 0.0327(5) Uani 1 1 d .
H4A H 0.3179 0.3138 0.0704 0.049 Uiso 1 1 calc R
H4B H 0.3005 0.3784 0.1423 0.049 Uiso 1 1 calc R
H4C H 0.1711 0.3321 0.1025 0.049 Uiso 1 1 calc R
C5 C 0.1831(2) 0.14648(12) 0.14630(12) 0.0331(5) Uani 1 1 d .
H5A H 0.0876 0.1623 0.1474 0.050 Uiso 1 1 calc R
H5B H 0.1988 0.0945 0.1774 0.050 Uiso 1 1 calc R
H5C H 0.2074 0.1362 0.0917 0.050 Uiso 1 1 calc R
C6 C 0.0843(2) 0.32049(13) 0.26834(13) 0.0336(5) Uani 1 1 d .
H6A H 0.1030 0.3680 0.2328 0.050 Uiso 1 1 calc R
H6B H 0.0489 0.3428 0.3173 0.050 Uiso 1 1 calc R
H6C H 0.0176 0.2823 0.2429 0.050 Uiso 1 1 calc R
C7 C 0.47298(18) 0.20046(11) 0.20035(10) 0.0218(4) Uani 1 1 d .
C8 C 0.56839(18) 0.27542(11) 0.21373(11) 0.0232(4) Uani 1 1 d .
C9 C 0.5912(2) 0.34596(12) 0.16610(12) 0.0288(5) Uani 1 1 d .
H9 H 0.5418 0.3530 0.1175 0.035 Uiso 1 1 calc R
C10 C 0.6870(2) 0.40583(13) 0.19056(13) 0.0346(5) Uani 1 1 d .
H10 H 0.7027 0.4542 0.1584 0.042 Uiso 1 1 calc R
C11 C 0.7602(2) 0.39601(13) 0.26133(14) 0.0386(5) Uani 1 1 d .
H11 H 0.8244 0.4381 0.2775 0.046 Uiso 1 1 calc R
C12 C 0.7405(2) 0.32583(13) 0.30842(13) 0.0335(5) Uani 1 1 d .
H12 H 0.7912 0.3191 0.3566 0.040 Uiso 1 1 calc R
C13 C 0.64546(18) 0.26502(12) 0.28451(11) 0.0244(4) Uani 1 1 d .
C14 C 0.60531(19) 0.18555(12) 0.32152(11) 0.0248(4) Uani 1 1 d .
C15 C 0.6510(2) 0.14738(13) 0.39183(12) 0.0324(5) Uani 1 1 d .
H15 H 0.7208 0.1733 0.4234 0.039 Uiso 1 1 calc R
C16 C 0.5940(2) 0.07170(13) 0.41496(12) 0.0348(5) Uani 1 1 d .
H16 H 0.6247 0.0453 0.4627 0.042 Uiso 1 1 calc R
C17 C 0.4918(2) 0.03369(12) 0.36872(11) 0.0311(5) Uani 1 1 d .
H17 H 0.4531 -0.0184 0.3853 0.037 Uiso 1 1 calc R
C18 C 0.4459(2) 0.07105(11) 0.29869(11) 0.0261(4) Uani 1 1 d .
H18 H 0.3760 0.0447 0.2675 0.031 Uiso 1 1 calc R
C19 C 0.50276(18) 0.14743(11) 0.27425(10) 0.0216(4) Uani 1 1 d .
C20 C 0.21608(18) 0.27062(11) 0.28710(11) 0.0238(4) Uani 1 1 d .
C21 C 0.31659(18) 0.32273(11) 0.33678(11) 0.0238(4) Uani 1 1 d .
C22 C 0.37379(19) 0.40157(11) 0.32051(12) 0.0283(4) Uani 1 1 d .
H22 H 0.3507 0.4306 0.2728 0.034 Uiso 1 1 calc R
C23 C 0.4651(2) 0.43707(12) 0.37526(13) 0.0331(5) Uani 1 1 d .
H23 H 0.5050 0.4908 0.3647 0.040 Uiso 1 1 calc R
C24 C 0.4990(2) 0.39494(13) 0.44539(13) 0.0366(5) Uani 1 1 d .
H24 H 0.5622 0.4200 0.4819 0.044 Uiso 1 1 calc R
C25 C 0.4420(2) 0.31718(13) 0.46245(12) 0.0328(5) Uani 1 1 d .
H25 H 0.4652 0.2886 0.5104 0.039 Uiso 1 1 calc R
C26 C 0.34956(19) 0.28129(12) 0.40810(11) 0.0260(4) Uani 1 1 d .
C27 C 0.26928(19) 0.20314(12) 0.41213(11) 0.0268(4) Uani 1 1 d .
C28 C 0.2595(2) 0.14287(13) 0.47188(12) 0.0351(5) Uani 1 1 d .
H28 H 0.3147 0.1469 0.5187 0.042 Uiso 1 1 calc R
C29 C 0.1675(2) 0.07690(14) 0.46161(14) 0.0403(5) Uani 1 1 d .
H29 H 0.1609 0.0347 0.5014 0.048 Uiso 1 1 calc R
C30 C 0.0854(2) 0.07166(14) 0.39434(14) 0.0409(6) Uani 1 1 d .
H30 H 0.0216 0.0266 0.3891 0.049 Uiso 1 1 calc R
C31 C 0.0946(2) 0.13136(13) 0.33399(13) 0.0347(5) Uani 1 1 d .
H31 H 0.0374 0.1275 0.2879 0.042 Uiso 1 1 calc R
C32 C 0.18874(19) 0.19654(12) 0.34242(11) 0.0265(4) Uani 1 1 d .

loop_
_atom_site_aniso_label
_atom_site_aniso_U_11
_atom_site_aniso_U_22
_atom_site_aniso_U_33
_atom_site_aniso_U_23
_atom_site_aniso_U_13
_atom_site_aniso_U_12
Si1 0.0388(3) 0.0251(3) 0.0207(3) -0.0008(2) 0.0056(2) 0.0010(2)
Si2 0.0256(3) 0.0207(3) 0.0213(3) 0.0008(2) -0.0041(2) -0.0009(2)
C1 0.0447(14) 0.0458(13) 0.0404(13) -0.0027(11) 0.0159(11) 0.0082(11)
C2 0.0591(15) 0.0326(11) 0.0222(11) -0.0007(9) 0.0069(10) -0.0059(10)
C3 0.0575(15) 0.0266(10) 0.0251(11) -0.0015(8) 0.0049(10) 0.0030(10)
C4 0.0375(12) 0.0307(10) 0.0293(11) 0.0041(9) -0.0068(9) 0.0023(9)
C5 0.0349(12) 0.0317(11) 0.0321(12) -0.0013(9) -0.0076(9) -0.0037(9)
C6 0.0272(11) 0.0330(11) 0.0404(13) -0.0005(9) -0.0006(9) 0.0054(9)
C7 0.0266(10) 0.0210(9) 0.0176(9) 0.0012(7) -0.0007(7) -0.0008(8)
C8 0.0218(10) 0.0229(9) 0.0250(10) -0.0034(7) 0.0024(8) 0.0020(8)
C9 0.0287(11) 0.0267(10) 0.0307(11) 0.0017(8) 0.0007(9) -0.0021(8)
C10 0.0334(12) 0.0291(10) 0.0415(13) 0.0034(9) 0.0050(10) -0.0040(9)
C11 0.0292(11) 0.0351(11) 0.0515(15) -0.0072(10) 0.0005(10) -0.0083(10)
C12 0.0240(11) 0.0385(11) 0.0377(12) -0.0056(9) -0.0037(9) 0.0008(9)
C13 0.0196(10) 0.0289(10) 0.0248(10) -0.0043(8) 0.0012(8) 0.0033(8)
C14 0.0249(10) 0.0287(10) 0.0208(10) -0.0024(8) 0.0011(8) 0.0064(8)
C15 0.0321(11) 0.0401(12) 0.0245(11) -0.0030(9) -0.0039(9) 0.0092(10)
C16 0.0445(13) 0.0398(12) 0.0201(10) 0.0058(9) 0.0008(9) 0.0164(10)
C17 0.0404(12) 0.0274(10) 0.0261(11) 0.0044(8) 0.0083(9) 0.0082(9)
C18 0.0325(11) 0.0233(9) 0.0227(10) -0.0005(8) 0.0040(8) 0.0032(8)
C19 0.0239(10) 0.0231(9) 0.0179(9) -0.0002(7) 0.0024(7) 0.0058(8)
C20 0.0229(10) 0.0229(9) 0.0253(10) 0.0004(8) -0.0016(8) 0.0011(8)
C21 0.0231(10) 0.0245(9) 0.0238(10) -0.0047(8) 0.0005(8) 0.0054(8)
C22 0.0307(11) 0.0234(9) 0.0306(11) -0.0032(8) -0.0021(9) 0.0042(8)
C23 0.0305(11) 0.0238(10) 0.0448(13) -0.0085(9) -0.0028(10) 0.0026(9)
C24 0.0362(12) 0.0348(11) 0.0378(13) -0.0147(9) -0.0099(10) 0.0051(10)
C25 0.0371(12) 0.0379(11) 0.0230(10) -0.0060(9) -0.0040(9) 0.0088(10)
C26 0.0265(10) 0.0289(10) 0.0227(10) -0.0048(8) 0.0033(8) 0.0086(8)
C27 0.0278(10) 0.0290(10) 0.0241(10) -0.0014(8) 0.0070(8) 0.0065(8)
C28 0.0400(12) 0.0381(11) 0.0277(11) 0.0035(9) 0.0074(9) 0.0085(10)
C29 0.0460(14) 0.0344(11) 0.0415(14) 0.0110(10) 0.0167(11) 0.0060(11)
C30 0.0384(13) 0.0336(12) 0.0516(15) 0.0044(10) 0.0115(11) -0.0054(10)
C31 0.0307(11) 0.0366(11) 0.0369(12) 0.0007(9) 0.0040(9) -0.0032(9)
C32 0.0250(10) 0.0252(9) 0.0297(11) -0.0008(8) 0.0067(8) 0.0035(8)

loop_
_atom_type_symbol
_atom_type_description
_atom_type_scat_dispersion_real
_atom_type_scat_dispersion_imag
_atom_type_scat_source
C C 0.0033 0.0016 'International Tables Vol C Tables 4.2.6.8 and 6.1.1.4'
H H 0.0000 0.0000 'International Tables Vol C Tables 4.2.6.8 and 6.1.1.4'
Si Si 0.0817 0.0704 'International Tables Vol C Tables 4.2.6.8 and 6.1.1.4'

loop_
_geom_angle_atom_site_label_1
_geom_angle_atom_site_label_2
_geom_angle_atom_site_label_3
_geom_angle
C1 Si1 C2 109.76(11)
C1 Si1 C3 107.94(10)
C2 Si1 C3 106.88(9)
C1 Si1 C7 107.01(9)
C2 Si1 C7 112.50(9)
C3 Si1 C7 112.67(9)
C5 Si2 C4 105.25(9)
C5 Si2 C7 110.56(9)
C4 Si2 C7 111.54(9)
C5 Si2 C20 109.12(9)
C4 Si2 C20 107.49(9)
C7 Si2 C20 112.56(8)
C8 C7 C19 101.46(14)
C8 C7 Si2 112.61(12)
C19 C7 Si2 113.12(13)
C8 C7 Si1 106.08(12)
C19 C7 Si1 106.58(12)
Si2 C7 Si1 115.75(9)
C9 C8 C13 119.47(17)
C9 C8 C7 129.84(17)
C13 C8 C7 110.62(15)
C10 C9 C8 119.19(18)
C9 C10 C11 120.87(19)
C12 C11 C10 120.64(19)
C11 C12 C13 119.19(19)
C12 C13 C8 120.60(18)
C12 C13 C14 130.82(17)
C8 C13 C14 108.57(16)
C15 C14 C19 120.71(18)
C15 C14 C13 130.55(18)
C19 C14 C13 108.73(16)
C16 C15 C14 119.32(18)
C15 C16 C17 120.38(18)
C18 C17 C16 120.73(19)
C17 C18 C19 119.65(18)
C18 C19 C14 119.22(17)
C18 C19 C7 130.21(16)
C14 C19 C7 110.57(15)
C21 C20 C32 101.30(15)
C21 C20 C6 111.95(15)
C32 C20 C6 110.09(16)
C21 C20 Si2 112.17(13)
C32 C20 Si2 113.15(12)
C6 C20 Si2 108.13(13)
C22 C21 C26 119.98(17)
C22 C21 C20 129.12(17)
C26 C21 C20 110.90(16)
C23 C22 C21 118.89(19)
C22 C23 C24 120.82(19)
C25 C24 C23 120.77(18)
C24 C25 C26 118.83(19)
C25 C26 C21 120.70(18)
C25 C26 C27 130.66(18)
C21 C26 C27 108.60(16)
C28 C27 C32 120.67(19)
C28 C27 C26 130.93(18)
C32 C27 C26 108.33(16)
C29 C28 C27 118.6(2)
C30 C29 C28 120.9(2)
C29 C30 C31 121.1(2)
C32 C31 C30 118.8(2)
C31 C32 C27 119.94(18)
C31 C32 C20 129.22(18)
C27 C32 C20 110.73(16)

loop_
_geom_bond_atom_site_label_1
_geom_bond_atom_site_label_2
_geom_bond_distance
Si1 C1 1.863(2)
Si1 C2 1.869(2)
Si1 C3 1.870(2)
Si1 C7 1.9301(19)
Si2 C5 1.8670(19)
Si2 C4 1.8765(19)
Si2 C7 1.9059(19)
Si2 C20 1.926(2)
C6 C20 1.545(3)
C7 C8 1.520(2)
C7 C19 1.525(2)
C8 C9 1.394(3)
C8 C13 1.409(3)
C9 C10 1.387(3)
C10 C11 1.388(3)
C11 C12 1.378(3)
C12 C13 1.390(3)
C13 C14 1.458(3)
C14 C15 1.395(3)
C14 C19 1.404(3)
C15 C16 1.378(3)
C16 C17 1.392(3)
C17 C18 1.387(3)
C18 C19 1.394(3)
C20 C21 1.519(3)
C20 C32 1.524(3)
C21 C22 1.392(3)
C21 C26 1.402(3)
C22 C23 1.389(3)
C23 C24 1.392(3)
C24 C25 1.380(3)
C25 C26 1.394(3)
C26 C27 1.464(3)
C27 C28 1.392(3)
C27 C32 1.406(3)
C28 C29 1.386(3)
C29 C30 1.379(3)
C30 C31 1.393(3)
C31 C32 1.388(3)
